data_4323835
loop_
_publ_author_name
'Hiroshi Nakano'
'Akira Nakamura'
'Kazushi Mashima'

_publ_section_title
;
 Linear Trinuclear Pt...Mo-Mo Complexes [Mo2PtX2(pyphos)2(O2CR)2]2 (X =
 Cl, Br, I; R = CH3, C(CH3)3; pyphos = 6-(Diphenylphosphino)-2-pyridonate)
 with an Axial Interaction between the Quadruply Bonded Mo2 Moiety and the
 Platinum Atom
;
_journal_name_full 'Inorganic Chemistry'
_journal_page_first 4007
_journal_page_last 4012
_journal_paper_doi 10.1021/ic950988b
_journal_volume 35
_journal_year 1996
_chemical_formula_sum 'C44 H44 Cl2 Mo2 N2 O6 P2 Pt'
_space_group_IT_number 2
_symmetry_cell_setting triclinic
_symmetry_Int_Tables_number 2
_symmetry_space_group_name_Hall '-P 1'
_symmetry_space_group_name_H-M 'P -1'
_audit_creation_date 'Tue Nov 21 21:50:44 1995'
_audit_creation_method 'from TEXRAY.INF file'
_cell_angle_alpha 101.20(2)
_cell_angle_beta 117.00(1)
_cell_angle_gamma 85.47(2)
_cell_formula_units_Z 2.00
_cell_length_a 13.541(3)
_cell_length_b 17.029(3)
_cell_length_c 12.896(3)
_cell_measurement_reflns_used 0
_cell_measurement_temperature 23.0
_cell_measurement_theta_max 0.00
_cell_measurement_theta_min 0.00
_cell_volume 2599.0(10)
_computing_cell_refinement 'MSC/AFC Diffractometer Control'
_computing_data_collection 'MSC/AFC Diffractometer Control'
_computing_data_reduction 'teXsan: PROCESS (MSC)'
_computing_publication_material 'teXsan: FINISH (MSC)'
_computing_structure_refinement 'teXsan: LS (MSC)'
_computing_structure_solution SHELXS86
_diffrn_ambient_temperature 23.0
_diffrn_measurement_device AFC5R
_diffrn_measurement_method 'omega scans with profile analysis'
_diffrn_orient_matrix_UB_11 -0.06390
_diffrn_orient_matrix_UB_12 -0.01677
_diffrn_orient_matrix_UB_13 -0.07941
_diffrn_orient_matrix_UB_21 0.00184
_diffrn_orient_matrix_UB_22 -0.05477
_diffrn_orient_matrix_UB_23 0.01805
_diffrn_orient_matrix_UB_31 -0.05276
_diffrn_orient_matrix_UB_32 0.01741
_diffrn_orient_matrix_UB_33 0.03449
_diffrn_radiation_monochromator graphite
_diffrn_radiation_source 'Rigaku rotating anode'
_diffrn_radiation_type MoKalpha
_diffrn_radiation_wavelength 0.7107
_diffrn_reflns_av_R_equivalents 8.90
_diffrn_reflns_limit_h_max 17
_diffrn_reflns_limit_h_min 0
_diffrn_reflns_limit_k_max 16
_diffrn_reflns_limit_k_min -4
_diffrn_reflns_limit_l_max 9
_diffrn_reflns_limit_l_min -7
_diffrn_reflns_number 4868
_diffrn_reflns_theta_max 29.7254
_diffrn_standards_decay_% -2.73
_diffrn_standards_interval_count 0
_diffrn_standards_number 3
_exptl_absorpt_coefficient_mu_cm 33.542
_exptl_absorpt_correction_T_max 1.000
_exptl_absorpt_correction_T_min 0.757
_exptl_absorpt_correction_type psi-scan
_exptl_crystal_colour unknown
_exptl_crystal_density_diffrn 1.554
_exptl_crystal_description unknown
_exptl_crystal_F_000 1192.00
_exptl_crystal_size_max 0.000
_exptl_crystal_size_min 0.000
_refine_diff_density_max -1.49840
_refine_diff_density_min 1.75880
_refine_ls_extinction_coef 0.00000
_refine_ls_extinction_method Zachariasen_type_2_Gaussian_isotropic
_refine_ls_goodness_of_fit_obs 3.100
_refine_ls_matrix_type full
_refine_ls_number_parameters 604
_refine_ls_number_reflns 8148
_refine_ls_number_restraints 0
_refine_ls_R_factor_obs 0.0500
_refine_ls_shift/esd_max 1.4800
_refine_ls_structure_factor_coef F
_refine_ls_weighting_scheme sigma
_refine_ls_wR_factor_obs 0.0640
_cod_data_source_file ic950988b_1.cif
_cod_data_source_block Mo2PtCl2(Pyphos)2(O2CMe3)2.(CH2Cl2)
_cod_original_cell_volume 2599(1)
_cod_original_sg_symbol_H-M 'P -1 '
_cod_original_formula_sum 'C44 H44 O6 N2 Cl2 P2 Mo2 Pt'
_cod_database_code 4323835

loop_
_symmetry_equiv_pos_as_xyz
'   +x,   +y,   +z'
'   -x,   -y,   -z'

loop_
_atom_site_aniso_label
_atom_site_aniso_U_11
_atom_site_aniso_U_22
_atom_site_aniso_U_33
_atom_site_aniso_U_12
_atom_site_aniso_U_13
_atom_site_aniso_U_23
Pt1 0.0289(2) 0.0258(3) 0.0301(3) 0.0026(2) 0.0116(2) 0.0024(2)
Mo1 0.0258(5) 0.0246(6) 0.0323(6) 0.0048(4) 0.0134(5) 0.0048(5)
Mo2 0.0302(5) 0.0254(6) 0.0416(7) 0.0071(4) 0.0196(5) 0.0087(5)
Cl1 0.038(2) 0.045(2) 0.049(2) -0.010(2) 0.005(2) -0.003(2)
Cl2 0.063(2) 0.071(3) 0.035(2) -0.004(2) 0.025(2) -0.005(2)
Cl101 0.12(2) 0.04(1) 0.03(1) 0.01(1) 0.03(1) -0.014(9)
Cl102 0.05(1) 0.24(4) 0.01(1) 0.03(2) -0.01(1) -0.02(2)
Cl103 0.04(1) 0.22(5) 0.06(2) -0.01(2) 0.02(2) -0.05(2)
Cl104 0.020(9) 0.11(2) 0.009(10) 0.013(10) -0.006(9) -0.03(1)
Cl111 0.076(6) 0.18(1) 0.052(5) 0.002(6) 0.021(4) 0.041(6)
Cl112 0.069(5) 0.093(6) 0.079(6) 0.015(4) 0.032(4) 0.007(5)
P2 0.026(2) 0.027(2) 0.035(2) 0.004(1) 0.013(1) 0.005(1)
P1 0.032(2) 0.025(2) 0.034(2) 0.002(1) 0.014(1) 0.006(1)
O2 0.033(4) 0.022(5) 0.041(5) 0.003(3) 0.017(4) 0.000(4)
O1 0.034(5) 0.024(5) 0.054(6) 0.007(4) 0.027(4) 0.008(4)
O5 0.031(4) 0.035(5) 0.035(5) 0.005(4) 0.009(4) 0.005(4)
O6 0.033(5) 0.032(5) 0.041(5) 0.010(4) 0.010(4) 0.003(4)
O3 0.041(5) 0.042(6) 0.047(6) 0.009(4) 0.026(5) 0.009(5)
O4 0.041(5) 0.038(6) 0.051(6) 0.002(4) 0.026(5) 0.007(4)
N2 0.028(5) 0.020(5) 0.036(6) 0.004(4) 0.013(4) 0.007(4)
N1 0.024(5) 0.033(6) 0.038(6) 0.003(4) 0.016(5) 0.002(5)
C21 0.035(6) 0.028(7) 0.040(8) 0.002(5) 0.021(6) 0.006(6)
C22 0.044(7) 0.030(7) 0.034(7) -0.003(6) 0.014(6) -0.007(6)
C23 0.047(8) 0.06(1) 0.033(8) -0.008(7) 0.014(7) -0.009(7)
C24 0.032(6) 0.053(9) 0.028(7) 0.004(6) 0.010(6) 0.009(6)
C25 0.031(6) 0.035(7) 0.032(7) -0.001(5) 0.013(5) 0.009(6)
C26 0.029(6) 0.036(8) 0.043(8) -0.002(5) 0.016(6) 0.007(6)
C27 0.055(9) 0.06(1) 0.06(1) 0.006(8) 0.040(8) 0.011(8)
C28 0.07(1) 0.06(1) 0.08(1) 0.008(9) 0.053(10) 0.012(9)
C29 0.042(8) 0.07(1) 0.09(1) 0.007(8) 0.040(9) 0.029(10)
C30 0.055(9) 0.044(9) 0.07(1) -0.009(7) 0.029(8) 0.012(8)
C31 0.044(8) 0.052(10) 0.051(9) 0.000(7) 0.029(7) 0.006(7)
C32 0.033(6) 0.029(7) 0.033(7) 0.012(5) 0.013(5) 0.006(5)
C33 0.038(7) 0.041(9) 0.048(9) 0.008(6) 0.015(7) 0.003(7)
C34 0.030(7) 0.09(1) 0.048(10) 0.022(8) 0.010(7) 0.014(9)
C35 0.058(10) 0.06(1) 0.045(9) 0.036(8) 0.013(8) 0.017(8)
C36 0.047(9) 0.05(1) 0.06(1) 0.011(7) 0.017(8) 0.012(8)
C37 0.043(8) 0.036(8) 0.047(9) 0.009(6) 0.018(7) 0.016(7)
C1 0.031(6) 0.019(6) 0.049(8) 0.003(5) 0.018(6) 0.012(6)
C2 0.035(7) 0.047(9) 0.07(1) 0.011(6) 0.031(7) 0.022(8)
C3 0.047(9) 0.05(1) 0.09(1) 0.000(7) 0.040(9) 0.022(9)
C4 0.052(8) 0.020(7) 0.09(1) 0.000(6) 0.046(9) 0.010(7)
C5 0.031(6) 0.039(8) 0.036(7) 0.007(6) 0.018(6) 0.010(6)
C12 0.040(7) 0.031(7) 0.041(8) 0.000(6) 0.014(6) 0.017(6)
C13 0.048(8) 0.031(8) 0.042(8) 0.004(6) 0.020(7) 0.002(6)
C14 0.07(1) 0.038(9) 0.06(1) 0.001(8) 0.026(9) 0.000(8)
C15 0.09(1) 0.033(9) 0.07(1) -0.003(9) 0.03(1) 0.010(9)
C16 0.059(10) 0.07(1) 0.06(1) -0.007(9) 0.020(9) 0.035(10)
C17 0.046(8) 0.045(9) 0.051(9) 0.006(7) 0.020(7) 0.012(7)
C6 0.036(7) 0.046(8) 0.032(7) 0.003(6) 0.014(6) 0.013(6)
C7 0.059(9) 0.040(9) 0.055(10) 0.006(7) 0.027(8) 0.015(7)
C8 0.043(9) 0.12(2) 0.04(1) -0.016(10) -0.011(8) 0.03(1)
C9 0.09(1) 0.07(1) 0.05(1) 0.00(1) 0.02(1) -0.013(9)
C10 0.07(1) 0.09(1) 0.038(10) -0.01(1) 0.021(9) -0.011(9)
C11 0.052(8) 0.038(8) 0.036(8) 0.001(6) 0.016(7) 0.005(6)
C51 0.029(6) 0.044(8) 0.029(7) 0.004(6) 0.010(5) 0.009(6)
C52 0.038(7) 0.041(9) 0.042(8) 0.002(6) 0.010(6) 0.002(7)
C53 0.10(2) 0.11(2) 0.12(2) 0.02(2) -0.05(1) 0.02(2)
C54 0.05(1) 0.27(3) 0.10(2) -0.01(2) 0.01(1) -0.12(2)
C55 0.06(1) 0.27(3) 0.10(2) -0.09(2) -0.01(1) 0.05(2)
C41 0.039(7) 0.040(8) 0.040(8) -0.001(6) 0.019(6) 0.007(6)
C42 0.057(10) 0.06(1) 0.049(10) 0.011(8) 0.023(8) 0.026(8)
C43 0.15(2) 0.07(1) 0.10(2) 0.00(1) 0.07(2) 0.04(1)
C44 0.14(2) 0.16(2) 0.09(2) 0.05(2) 0.09(2) 0.06(2)
C45 0.12(2) 0.20(3) 0.05(1) -0.07(2) 0.01(1) 0.01(1)
C101 0.04(2) 0.22(7) 0.01(2) 0.08(4) -0.01(2) -0.01(3)
C111 0.10(2) 0.09(2) 0.06(2) 0.04(2) 0.06(2) 0.04(2)

loop_
_atom_site_label
_atom_site_fract_x
_atom_site_fract_y
_atom_site_fract_z
_atom_site_U_iso_or_equiv
_atom_site_thermal_displace_type
_atom_site_calc_flag
_atom_site_calc_attached_atom
Pt1 0.26735(4) 0.17614(3) 0.43945(5) 0.0293 Uij ? ?
Mo1 0.17425(8) 0.33905(6) 0.44174(9) 0.0276 Uij ? ?
Mo2 0.10769(8) 0.45344(6) 0.45794(10) 0.0309 Uij ? ?
Cl1 0.0955(3) 0.1110(2) 0.3233(3) 0.0504 Uij ? ?
Cl2 0.2924(3) 0.1632(2) 0.2704(3) 0.0567 Uij ? ?
Cl101 0.144(2) 0.200(1) 0.947(2) 0.0688 Uij ? ?
Cl102 0.030(3) 0.062(3) 0.913(2) 0.1181 Uij ? ?
Cl103 0.073(2) 0.192(3) 0.923(3) 0.1193 Uij ? ?
Cl104 0.017(2) 0.066(2) 0.863(2) 0.0601 Uij ? ?
Cl111 0.6840(7) 0.0330(7) 0.9752(7) 0.1041 Uij ? ?
Cl112 0.4790(6) -0.0518(5) 0.8380(7) 0.0829 Uij ? ?
P2 0.4301(3) 0.2425(2) 0.5490(3) 0.0299 Uij ? ?
P1 0.2238(3) 0.1715(2) 0.5866(3) 0.0304 Uij ? ?
O2 0.2419(6) 0.4942(5) 0.6204(7) 0.0325 Uij ? ?
O1 0.0141(6) 0.4241(5) 0.5345(8) 0.0348 Uij ? ?
O5 0.0317(6) 0.2993(5) 0.2854(7) 0.0364 Uij ? ?
O6 -0.0380(6) 0.4199(5) 0.2982(7) 0.0388 Uij ? ?
O3 0.2362(7) 0.3709(5) 0.3331(8) 0.0410 Uij ? ?
O4 0.1684(7) 0.4927(5) 0.3533(8) 0.0412 Uij ? ?
N3 0.3251(7) 0.3751(5) 0.6034(8) 0.0281 Uij ? ?
N1 0.0894(7) 0.2986(6) 0.5317(9) 0.0320 Uij ? ?
C21 0.3250(10) 0.4509(7) 0.668(1) 0.0328 Uij ? ?
C22 0.410(1) 0.4781(8) 0.781(1) 0.0391 Uij ? ?
C23 0.499(1) 0.4278(9) 0.831(1) 0.0510 Uij ? ?
C24 0.5061(10) 0.3543(8) 0.766(1) 0.0385 Uij ? ?
C25 0.4202(10) 0.3294(7) 0.654(1) 0.0325 Uij ? ?
C26 0.4944(9) 0.2856(8) 0.476(1) 0.0357 Uij ? ?
C27 0.538(1) 0.2350(9) 0.409(1) 0.0530 Uij ? ?
C28 0.598(1) 0.267(1) 0.363(1) 0.0615 Uij ? ?
C29 0.618(1) 0.349(1) 0.386(2) 0.0592 Uij ? ?
C30 0.575(1) 0.3987(9) 0.453(1) 0.0532 Uij ? ?
C31 0.513(1) 0.3666(9) 0.495(1) 0.0462 Uij ? ?
C32 0.5409(10) 0.1772(7) 0.629(1) 0.0327 Uij ? ?
C33 0.651(1) 0.2026(8) 0.687(1) 0.0449 Uij ? ?
C34 0.737(1) 0.154(1) 0.737(1) 0.0584 Uij ? ?
C35 0.713(1) 0.0734(10) 0.726(1) 0.0585 Uij ? ?
C36 0.603(1) 0.0461(9) 0.668(1) 0.0545 Uij ? ?
C37 0.518(1) 0.0959(8) 0.616(1) 0.0424 Uij ? ?
C1 0.0119(9) 0.3493(7) 0.546(1) 0.0319 Uij ? ?
C2 -0.067(1) 0.3263(9) 0.580(1) 0.0474 Uij ? ?
C3 -0.067(1) 0.2518(9) 0.594(1) 0.0570 Uij ? ?
C4 0.016(1) 0.1962(8) 0.584(1) 0.0492 Uij ? ?
C5 0.0936(10) 0.2252(8) 0.559(1) 0.0340 Uij ? ?
C12 0.212(1) 0.0689(8) 0.601(1) 0.0373 Uij ? ?
C13 0.231(1) 0.0064(8) 0.533(1) 0.0413 Uij ? ?
C14 0.227(1) -0.0698(9) 0.550(1) 0.0573 Uij ? ?
C15 0.198(1) -0.0863(9) 0.631(2) 0.0662 Uij ? ?
C16 0.179(1) -0.025(1) 0.701(1) 0.0626 Uij ? ?
C17 0.188(1) 0.0551(9) 0.690(1) 0.0477 Uij ? ?
C6 0.311(1) 0.2189(8) 0.740(1) 0.0373 Uij ? ?
C7 0.406(1) 0.1789(8) 0.807(1) 0.0502 Uij ? ?
C8 0.471(1) 0.213(1) 0.927(1) 0.0755 Uij ? ?
C9 0.442(2) 0.285(1) 0.977(1) 0.0755 Uij ? ?
C10 0.350(1) 0.324(1) 0.909(1) 0.0700 Uij ? ?
C11 0.286(1) 0.2908(8) 0.793(1) 0.0433 Uij ? ?
C51 -0.0452(10) 0.3466(8) 0.250(1) 0.0350 Uij ? ?
C52 -0.155(1) 0.3152(9) 0.150(1) 0.0441 Uij ? ?
C53 -0.226(2) 0.387(1) 0.100(2) 0.1505 Uij ? ?
C54 -0.137(2) 0.260(2) 0.063(2) 0.1710 Uij ? ?
C55 -0.209(2) 0.281(2) 0.211(2) 0.1541 Uij ? ?
C41 0.211(1) 0.4381(8) 0.303(1) 0.0388 Uij ? ?
C42 0.221(1) 0.4572(10) 0.201(1) 0.0549 Uij ? ?
C43 0.226(2) 0.545(1) 0.203(2) 0.0943 Uij ? ?
C44 0.319(2) 0.416(1) 0.191(2) 0.1098 Uij ? ?
C45 0.111(2) 0.426(2) 0.092(2) 0.1295 Uij ? ?
C101 0.080(4) 0.143(4) 0.972(4) 0.1043 Uij ? ?
C111 0.611(2) -0.057(2) 0.935(2) 0.0720 Uij ? ?
H1 0.4077 0.5301 0.8224 0.0469 Uij ? ?
H2 0.5546 0.4438 0.9095 0.0613 Uij ? ?
H3 0.5688 0.3211 0.7974 0.0457 Uij ? ?
H4 0.5271 0.1787 0.3945 0.0638 Uij ? ?
H5 0.6260 0.2327 0.3154 0.0742 Uij ? ?
H6 0.6610 0.3704 0.3567 0.0707 Uij ? ?
H7 0.5879 0.4551 0.4703 0.0633 Uij ? ?
H8 0.4818 0.4018 0.5395 0.0549 Uij ? ?
H9 0.6669 0.2573 0.6933 0.0537 Uij ? ?
H10 0.8115 0.1736 0.7772 0.0691 Uij ? ?
H11 0.7712 0.0375 0.7589 0.0700 Uij ? ?
H12 0.5882 -0.0081 0.6641 0.0651 Uij ? ?
H13 0.4444 0.0759 0.5729 0.0510 Uij ? ?
H14 -0.1178 0.3640 0.5914 0.0567 Uij ? ?
H15 -0.1222 0.2345 0.6121 0.0676 Uij ? ?
H16 0.0177 0.1424 0.5948 0.0576 Uij ? ?
H17 0.2476 0.0147 0.4710 0.0494 Uij ? ?
H18 0.2455 -0.1130 0.5033 0.0685 Uij ? ?
H19 0.1923 -0.1399 0.6384 0.0785 Uij ? ?
H20 0.1581 -0.0341 0.7590 0.0726 Uij ? ?
H21 0.1778 0.0990 0.7430 0.0562 Uij ? ?
H22 0.4261 0.1297 0.7717 0.0596 Uij ? ?
H23 0.5354 0.1855 0.9733 0.0878 Uij ? ?
H24 0.4845 0.3063 1.0577 0.0886 Uij ? ?
H25 0.3320 0.3742 0.9413 0.0827 Uij ? ?
H26 0.2211 0.3184 0.7482 0.0521 Uij ? ?
H27 -0.2279 0.4252 0.1624 0.1808 Uij ? ?
H28 -0.1934 0.4098 0.0608 0.1808 Uij ? ?
H29 -0.2986 0.3684 0.0450 0.1808 Uij ? ?
H30 -0.2064 0.2412 -0.0002 0.2010 Uij ? ?
H31 -0.0989 0.2875 0.0330 0.2010 Uij ? ?
H32 -0.0940 0.2174 0.0962 0.2010 Uij ? ?
H33 -0.2175 0.3224 0.2674 0.1839 Uij ? ?
H34 -0.2799 0.2598 0.1539 0.1839 Uij ? ?
H35 -0.1643 0.2401 0.2493 0.1839 Uij ? ?
H36 0.2915 0.5675 0.2677 0.1121 Uij ? ?
H37 0.2245 0.5528 0.1310 0.1121 Uij ? ?
H38 0.1630 0.5702 0.2092 0.1121 Uij ? ?
H39 0.3106 0.3603 0.1802 0.1308 Uij ? ?
H40 0.3241 0.4295 0.1250 0.1308 Uij ? ?
H41 0.3846 0.4340 0.2610 0.1308 Uij ? ?
H42 0.0506 0.4523 0.1009 0.1530 Uij ? ?
H43 0.1120 0.4360 0.0225 0.1530 Uij ? ?
H44 0.1050 0.3699 0.0865 0.1530 Uij ? ?

loop_
_atom_type_symbol
_atom_type_oxidation_number
_atom_type_number_in_cell
_atom_type_scat_dispersion_real
_atom_type_scat_dispersion_imag
_atom_type_scat_source
C 0 88 0.003 0.002 'International Tables'
H 0 88 0.000 0.000 'International Tables'
O 0 12 0.011 0.006 'International Tables'
N 0 4 0.006 0.003 'International Tables'
Cl 0 4 0.148 0.159 'International Tables'
P 0 4 0.102 0.094 'International Tables'
Mo 0 4 -1.683 0.686 'International Tables'
Pt 0 2 -1.703 8.390 'International Tables'
